data_4303460
loop_
_publ_author_name
'Carl-Georg Freiherr von Richthofen'
'Anja Stammler'
'Hartmut B\"ogge'
'Marty W. DeGroot'
'Jeffrey R. Long'
'Thorsten Glaser'

_publ_contact_author_address
;     Fakult\"at f. Chemie
      Universit\"at Bielefeld
      33501 Bielefeld
      Germany
;
_publ_contact_author_email thorsten.glaser@uni-bielefeld.de
_publ_contact_author_fax '49 521 106 6003'
_publ_contact_author_name 'Prof. Dr. Thorsten. Glaser'
_publ_contact_author_phone '49 521 106 6105'
_publ_section_title
;
Synthesis, Structure, and Magnetic Characterization of aC3-Symmetric
MnIII3CrIII Assembly: Molecular Recognition Between a Trinuclear
MnIII Triplesalen Complex and a fac-Triscyano CrIII Complex
;
_journal_name_full 'Inorganic Chemistry'
_journal_page_first 10165
_journal_page_last 10176
_journal_paper_doi 10.1021/ic901148q
_journal_volume 48
_journal_year 2009
_chemical_formula_moiety 'C85 H128 Cr Mn3 N12 O10 , 2(CL O4) ,5(C H4 O)'
_chemical_formula_sum 'C90 H148 Cl2 Cr Mn3 N12 O23'
_chemical_formula_weight 2053.92
_chemical_name_systematic
; 
 ? 
;
_space_group_IT_number 2
_symmetry_cell_setting triclinic
_symmetry_space_group_name_Hall '-P 1'
_symmetry_space_group_name_H-M 'P -1'
_atom_sites_solution_hydrogens geom
_atom_sites_solution_primary direct
_atom_sites_solution_secondary difmap
_audit_creation_method SHELXL-97
_cell_angle_alpha 80.1890(10)
_cell_angle_beta 72.9090(10)
_cell_angle_gamma 89.7860(10)
_cell_formula_units_Z 2
_cell_length_a 15.6351(6)
_cell_length_b 17.3305(7)
_cell_length_c 21.2534(8)
_cell_measurement_reflns_used 8112
_cell_measurement_temperature 183(2)
_cell_measurement_theta_max 26.98
_cell_measurement_theta_min 2.39
_cell_volume 5417.5(4)
_computing_cell_refinement 'SAINT (Bruker AXS, 2001)'
_computing_data_collection 'SMART (Bruker AXS, 2001)'
_computing_data_reduction 'SAINT (Bruker AXS, 2001)'
_computing_molecular_graphics 'DIAMOND 2.1 (Crystal Impact, 2001)'
_computing_publication_material 'SHELXL-97 (Sheldrick, 1997)'
_computing_structure_refinement 'SHELXL-97 (Sheldrick, 1997)'
_computing_structure_solution 'SHELXS-97 (Sheldrick, 1997)'
_diffrn_ambient_temperature 183(2)
_diffrn_measured_fraction_theta_full 0.994
_diffrn_measured_fraction_theta_max 0.994
_diffrn_measurement_device_type 'Bruker AXS SMART 1K'
_diffrn_measurement_method omega-scan
_diffrn_radiation_monochromator graphite
_diffrn_radiation_source 'fine-focus sealed tube'
_diffrn_radiation_type MoK\a
_diffrn_radiation_wavelength 0.71073
_diffrn_reflns_av_R_equivalents 0.0287
_diffrn_reflns_av_sigmaI/netI 0.0340
_diffrn_reflns_limit_h_max 18
_diffrn_reflns_limit_h_min -18
_diffrn_reflns_limit_k_max 20
_diffrn_reflns_limit_k_min -20
_diffrn_reflns_limit_l_max 25
_diffrn_reflns_limit_l_min -25
_diffrn_reflns_number 48084
_diffrn_reflns_theta_full 25.00
_diffrn_reflns_theta_max 25.00
_diffrn_reflns_theta_min 1.80
_diffrn_standards_decay_% 0
_diffrn_standards_interval_count 0
_diffrn_standards_interval_time 0
_diffrn_standards_number 0
_exptl_absorpt_coefficient_mu 0.558
_exptl_absorpt_correction_T_max 0.8871
_exptl_absorpt_correction_T_min 0.8160
_exptl_absorpt_correction_type multi-scan
_exptl_absorpt_process_details 'SADABS 2.10 (Bruker AXS, 2003)'
_exptl_crystal_colour brown
_exptl_crystal_density_diffrn 1.259
_exptl_crystal_density_method 'not measured'
_exptl_crystal_description plates
_exptl_crystal_F_000 2178
_exptl_crystal_size_max 0.38
_exptl_crystal_size_mid 0.38
_exptl_crystal_size_min 0.22
_refine_diff_density_max 0.725
_refine_diff_density_min -0.629
_refine_diff_density_rms 0.075
_refine_ls_extinction_method none
_refine_ls_goodness_of_fit_ref 1.077
_refine_ls_hydrogen_treatment constr
_refine_ls_matrix_type full
_refine_ls_number_parameters 1268
_refine_ls_number_reflns 18985
_refine_ls_number_restraints 30
_refine_ls_restrained_S_all 1.082
_refine_ls_R_factor_all 0.0617
_refine_ls_R_factor_gt 0.0519
_refine_ls_shift/su_max 0.001
_refine_ls_shift/su_mean 0.000
_refine_ls_structure_factor_coef Fsqd
_refine_ls_weighting_details 'calc w=1/[\s^2^(Fo^2^)+(0.0720P)^2^+6.3356P] where P=(Fo^2^+2Fc^2^)/3'
_refine_ls_weighting_scheme calc
_refine_ls_wR_factor_gt 0.1367
_refine_ls_wR_factor_ref 0.1437
_reflns_number_gt 16235
_reflns_number_total 18985
_reflns_threshold_expression >2sigma(I)
_cod_data_source_file ic901148q_si_001.cif
_cod_data_source_block gl1738
_cod_database_code 4303460

loop_
_symmetry_equiv_pos_as_xyz
'x, y, z'
'-x, -y, -z'

loop_
_atom_site_label
_atom_site_type_symbol
_atom_site_fract_x
_atom_site_fract_y
_atom_site_fract_z
_atom_site_U_iso_or_equiv
_atom_site_adp_type
_atom_site_occupancy
_atom_site_symmetry_multiplicity
_atom_site_calc_flag
_atom_site_refinement_flags
_atom_site_disorder_assembly
_atom_site_disorder_group
Mn1 Mn 0.31544(3) 0.19174(2) 0.24618(2) 0.02284(11) Uani 1 1 d . . .
Mn2 Mn 0.70916(3) 0.30321(2) 0.00470(2) 0.02105(11) Uani 1 1 d . . .
Mn3 Mn 0.48196(3) 0.57037(2) 0.19818(2) 0.02264(11) Uani 1 1 d . . .
Cr1 Cr 0.62456(3) 0.29696(3) 0.27616(2) 0.02354(12) Uani 1 1 d . . .
O11 O 0.32410(13) 0.29830(11) 0.20654(9) 0.0247(4) Uani 1 1 d . . .
O12 O 0.24777(14) 0.20583(12) 0.33195(10) 0.0291(5) Uani 1 1 d . . .
O21 O 0.58302(12) 0.29549(11) 0.02421(9) 0.0221(4) Uani 1 1 d . . .
O22 O 0.72773(13) 0.19543(11) 0.01525(10) 0.0270(4) Uani 1 1 d . . .
O31 O 0.51475(13) 0.52416(11) 0.12068(9) 0.0242(4) Uani 1 1 d . . .
O32 O 0.58859(13) 0.63091(12) 0.17592(10) 0.0273(4) Uani 1 1 d . . .
O401 O 0.18453(15) 0.18756(14) 0.21479(11) 0.0397(5) Uani 1 1 d . . .
O402 O 0.72924(14) 0.31095(13) -0.10343(10) 0.0322(5) Uani 1 1 d . A .
O42A O 0.8295(5) 0.3430(5) -0.2029(3) 0.087(4) Uani 0.552(12) 1 d PU A 1
O42B O 0.7803(7) 0.2792(8) -0.2018(4) 0.090(4) Uani 0.448(12) 1 d PU A 2
O403 O 0.42480(16) 0.67391(13) 0.13974(11) 0.0374(5) Uani 1 1 d . . .
N11 N 0.37862(17) 0.16669(13) 0.15700(11) 0.0249(5) Uani 1 1 d . . .
N12 N 0.29530(16) 0.07674(14) 0.27209(12) 0.0257(5) Uani 1 1 d . . .
N21 N 0.70236(15) 0.41789(13) -0.00581(11) 0.0218(5) Uani 1 1 d . . .
N22 N 0.83697(15) 0.32857(13) -0.00711(11) 0.0231(5) Uani 1 1 d . . .
N31 N 0.36352(16) 0.51509(14) 0.22606(12) 0.0264(5) Uani 1 1 d . . .
N32 N 0.43000(16) 0.61634(14) 0.27958(12) 0.0272(5) Uani 1 1 d . . .
N41 N 0.44477(18) 0.21094(16) 0.27114(13) 0.0329(6) Uani 1 1 d . . .
N42 N 0.68910(17) 0.29923(15) 0.11847(13) 0.0298(6) Uani 1 1 d . . .
N43 N 0.53946(18) 0.46477(16) 0.25234(13) 0.0349(6) Uani 1 1 d . . .
N51 N 0.68884(19) 0.19150(15) 0.29134(14) 0.0360(6) Uani 1 1 d . . .
N52 N 0.74431(18) 0.34807(16) 0.28071(13) 0.0327(6) Uani 1 1 d . . .
N53 N 0.58846(18) 0.28492(16) 0.38081(12) 0.0339(6) Uani 1 1 d . . .
C1 C 0.39269(18) 0.33485(16) 0.15898(13) 0.0214(6) Uani 1 1 d . . .
C2 C 0.44878(18) 0.29603(16) 0.10982(13) 0.0209(6) Uani 1 1 d . . .
C3 C 0.52923(18) 0.33591(16) 0.06497(13) 0.0200(6) Uani 1 1 d . . .
C4 C 0.55093(18) 0.41509(16) 0.06672(13) 0.0201(6) Uani 1 1 d . . .
C5 C 0.49150(18) 0.45381(15) 0.11554(13) 0.0199(5) Uani 1 1 d . . .
C6 C 0.40947(18) 0.41549(16) 0.15835(13) 0.0207(6) Uani 1 1 d . . .
C11 C 0.42431(19) 0.21663(16) 0.10447(13) 0.0224(6) Uani 1 1 d . . .
C12 C 0.4447(2) 0.19458(17) 0.03581(14) 0.0284(6) Uani 1 1 d . . .
H12A H 0.4932 0.1580 0.0299 0.043 Uiso 1 1 calc R . .
H12B H 0.4630 0.2419 0.0015 0.043 Uiso 1 1 calc R . .
H12C H 0.3910 0.1696 0.0316 0.043 Uiso 1 1 calc R . .
C13 C 0.3482(2) 0.08839(17) 0.15114(15) 0.0337(7) Uani 1 1 d . . .
H13A H 0.3931 0.0687 0.1146 0.040 Uiso 1 1 calc R . .
H13B H 0.2909 0.0920 0.1401 0.040 Uiso 1 1 calc R . .
C14 C 0.3354(2) 0.03076(18) 0.21786(15) 0.0365(8) Uani 1 1 d . . .
C15 C 0.2732(3) -0.0375(2) 0.21919(18) 0.0603(13) Uani 1 1 d . . .
H15A H 0.2683 -0.0772 0.2590 0.090 Uiso 1 1 calc R . .
H15B H 0.2976 -0.0607 0.1790 0.090 Uiso 1 1 calc R . .
H15C H 0.2138 -0.0185 0.2203 0.090 Uiso 1 1 calc R . .
C16 C 0.4236(3) 0.0028(2) 0.22681(18) 0.0537(11) Uani 1 1 d . . .
H16A H 0.4636 0.0481 0.2222 0.081 Uiso 1 1 calc R . .
H16B H 0.4513 -0.0288 0.1927 0.081 Uiso 1 1 calc R . .
H16C H 0.4129 -0.0292 0.2714 0.081 Uiso 1 1 calc R . .
C17 C 0.2567(2) 0.03948(17) 0.33199(14) 0.0286(6) Uani 1 1 d . . .
H17A H 0.2551 -0.0161 0.3381 0.034 Uiso 1 1 calc R . .
C21 C 0.63336(18) 0.45673(15) 0.02026(13) 0.0196(5) Uani 1 1 d . . .
C22 C 0.63749(19) 0.54477(16) -0.00006(14) 0.0242(6) Uani 1 1 d . . .
H22A H 0.6695 0.5688 0.0256 0.036 Uiso 1 1 calc R . .
H22B H 0.5765 0.5634 0.0089 0.036 Uiso 1 1 calc R . .
H22C H 0.6691 0.5593 -0.0479 0.036 Uiso 1 1 calc R . .
C23 C 0.78855(19) 0.45365(17) -0.05165(14) 0.0263(6) Uani 1 1 d . . .
H23A H 0.7915 0.5106 -0.0514 0.032 Uiso 1 1 calc R . .
H23B H 0.7943 0.4461 -0.0978 0.032 Uiso 1 1 calc R . .
C24 C 0.86482(19) 0.41411(16) -0.02815(15) 0.0261(6) Uani 1 1 d . . .
C25 C 0.9522(2) 0.42629(19) -0.08577(18) 0.0381(8) Uani 1 1 d . . .
H25A H 1.0013 0.4042 -0.0696 0.057 Uiso 1 1 calc R . .
H25B H 0.9653 0.4825 -0.1029 0.057 Uiso 1 1 calc R . .
H25C H 0.9461 0.4000 -0.1216 0.057 Uiso 1 1 calc R . .
C26 C 0.8735(2) 0.44653(18) 0.03208(17) 0.0343(7) Uani 1 1 d . . .
H26A H 0.8154 0.4407 0.0668 0.051 Uiso 1 1 calc R . .
H26B H 0.8929 0.5022 0.0184 0.051 Uiso 1 1 calc R . .
H26C H 0.9179 0.4176 0.0498 0.051 Uiso 1 1 calc R . .
C27 C 0.88915(19) 0.27913(17) 0.01343(14) 0.0264(6) Uani 1 1 d . . .
H27A H 0.9460 0.2992 0.0126 0.032 Uiso 1 1 calc R . .
C31 C 0.34186(19) 0.45661(16) 0.20205(13) 0.0232(6) Uani 1 1 d . . .
C32 C 0.24321(19) 0.43484(18) 0.21603(15) 0.0279(6) Uani 1 1 d . . .
H32A H 0.2192 0.4062 0.2619 0.042 Uiso 1 1 calc R . .
H32B H 0.2363 0.4017 0.1846 0.042 Uiso 1 1 calc R . .
H32C H 0.2105 0.4826 0.2105 0.042 Uiso 1 1 calc R . .
C33 C 0.2958(2) 0.5569(2) 0.27036(17) 0.0367(8) Uani 1 1 d . . .
H33A H 0.2432 0.5211 0.2953 0.044 Uiso 1 1 calc R . .
H33B H 0.2756 0.6015 0.2433 0.044 Uiso 1 1 calc R . .
C34 C 0.3360(2) 0.5870(2) 0.31927(16) 0.0366(8) Uani 1 1 d . . .
C35 C 0.2787(2) 0.6526(2) 0.3472(2) 0.0548(11) Uani 1 1 d . . .
H35A H 0.2993 0.6685 0.3826 0.082 Uiso 1 1 calc R . .
H35B H 0.2158 0.6335 0.3656 0.082 Uiso 1 1 calc R . .
H35C H 0.2842 0.6977 0.3112 0.082 Uiso 1 1 calc R . .
C36 C 0.3426(3) 0.5214(2) 0.37472(18) 0.0546(10) Uani 1 1 d . . .
H36A H 0.3770 0.4795 0.3551 0.082 Uiso 1 1 calc R . .
H36B H 0.2822 0.5005 0.4014 0.082 Uiso 1 1 calc R . .
H36C H 0.3726 0.5418 0.4034 0.082 Uiso 1 1 calc R . .
C37 C 0.4725(2) 0.66494(18) 0.30060(15) 0.0311(7) Uani 1 1 d . . .
H37A H 0.4405 0.6821 0.3408 0.037 Uiso 1 1 calc R . .
C41 C 0.5077(2) 0.24106(17) 0.27571(14) 0.0283(6) Uani 1 1 d . . .
C42 C 0.6678(2) 0.30137(17) 0.17450(15) 0.0262(6) Uani 1 1 d . . .
C43 C 0.5689(2) 0.40480(18) 0.26232(15) 0.0295(7) Uani 1 1 d . . .
C101 C 0.21259(19) 0.15502(17) 0.38813(14) 0.0253(6) Uani 1 1 d . . .
C102 C 0.21637(19) 0.07315(17) 0.38991(14) 0.0262(6) Uani 1 1 d . . .
C103 C 0.1776(2) 0.02030(18) 0.45023(14) 0.0284(6) Uani 1 1 d . . .
H10A H 0.1812 -0.0345 0.4504 0.034 Uiso 1 1 calc R . .
C104 C 0.13508(19) 0.04605(17) 0.50829(14) 0.0260(6) Uani 1 1 d . . .
C105 C 0.1332(2) 0.12749(18) 0.50557(14) 0.0288(6) Uani 1 1 d . . .
H10B H 0.1049 0.1461 0.5459 0.035 Uiso 1 1 calc R . .
C106 C 0.1695(2) 0.18271(18) 0.44841(15) 0.0293(7) Uani 1 1 d . . .
C110 C 0.0956(2) -0.01070(18) 0.57494(14) 0.0294(7) Uani 1 1 d . . .
C111 C 0.1686(3) -0.0229(2) 0.60927(18) 0.0479(9) Uani 1 1 d . . .
H11A H 0.1890 0.0278 0.6156 0.072 Uiso 1 1 calc R . .
H11B H 0.2192 -0.0473 0.5814 0.072 Uiso 1 1 calc R . .
H11C H 0.1448 -0.0572 0.6529 0.072 Uiso 1 1 calc R . .
C112 C 0.0666(3) -0.0903(2) 0.56328(18) 0.0521(10) Uani 1 1 d . . .
H11D H 0.1184 -0.1132 0.5354 0.078 Uiso 1 1 calc R . .
H11E H 0.0201 -0.0830 0.5407 0.078 Uiso 1 1 calc R . .
H11F H 0.0429 -0.1255 0.6064 0.078 Uiso 1 1 calc R . .
C113 C 0.0139(2) 0.0224(2) 0.62045(17) 0.0459(9) Uani 1 1 d . . .
H11G H -0.0123 -0.0167 0.6608 0.069 Uiso 1 1 calc R . .
H11H H -0.0307 0.0350 0.5966 0.069 Uiso 1 1 calc R . .
H11I H 0.0325 0.0700 0.6330 0.069 Uiso 1 1 calc R . .
C120 C 0.1664(3) 0.27084(19) 0.44952(16) 0.0427(9) Uani 1 1 d . . .
C121 C 0.1169(3) 0.2882(2) 0.51945(19) 0.0607(12) Uani 1 1 d . . .
H12D H 0.0548 0.2672 0.5330 0.091 Uiso 1 1 calc R . .
H12E H 0.1175 0.3450 0.5182 0.091 Uiso 1 1 calc R . .
H12F H 0.1470 0.2634 0.5517 0.091 Uiso 1 1 calc R . .
C122 C 0.1175(3) 0.3107(2) 0.4007(2) 0.0666(13) Uani 1 1 d . . .
H12G H 0.1490 0.3021 0.3554 0.100 Uiso 1 1 calc R . .
H12H H 0.1164 0.3671 0.4014 0.100 Uiso 1 1 calc R . .
H12I H 0.0560 0.2883 0.4141 0.100 Uiso 1 1 calc R . .
C123 C 0.2627(3) 0.3059(2) 0.4305(2) 0.0636(13) Uani 1 1 d . . .
H12J H 0.2938 0.2780 0.4608 0.095 Uiso 1 1 calc R . .
H12K H 0.2611 0.3615 0.4343 0.095 Uiso 1 1 calc R . .
H12L H 0.2945 0.3007 0.3844 0.095 Uiso 1 1 calc R . .
C201 C 0.79029(19) 0.15765(16) 0.03607(14) 0.0242(6) Uani 1 1 d . . .
C202 C 0.8690(2) 0.19628(17) 0.03758(14) 0.0262(6) Uani 1 1 d . . .
C203 C 0.9331(2) 0.15376(17) 0.06246(15) 0.0284(6) Uani 1 1 d . . .
H20B H 0.9854 0.1808 0.0633 0.034 Uiso 1 1 calc R . .
C204 C 0.9216(2) 0.07437(17) 0.08549(15) 0.0289(6) Uani 1 1 d . . .
C205 C 0.8447(2) 0.03664(17) 0.08134(15) 0.0302(7) Uani 1 1 d . . .
H20A H 0.8365 -0.0184 0.0964 0.036 Uiso 1 1 calc R . .
C206 C 0.7797(2) 0.07460(17) 0.05663(15) 0.0280(6) Uani 1 1 d . . .
C210 C 0.6968(2) 0.03100(18) 0.05288(17) 0.0344(7) Uani 1 1 d . . .
C211 C 0.6125(2) 0.0594(2) 0.10014(19) 0.0447(9) Uani 1 1 d . . .
H21A H 0.6130 0.0438 0.1465 0.067 Uiso 1 1 calc R . .
H21B H 0.5589 0.0359 0.0945 0.067 Uiso 1 1 calc R . .
H21C H 0.6118 0.1166 0.0894 0.067 Uiso 1 1 calc R . .
C212 C 0.6899(3) 0.0450(2) -0.01860(19) 0.0434(8) Uani 1 1 d . . .
H21D H 0.6836 0.1009 -0.0330 0.065 Uiso 1 1 calc R . .
H21E H 0.6376 0.0150 -0.0198 0.065 Uiso 1 1 calc R . .
H21F H 0.7442 0.0279 -0.0487 0.065 Uiso 1 1 calc R . .
C213 C 0.6979(3) -0.0578(2) 0.0758(2) 0.0561(11) Uani 1 1 d . . .
H21G H 0.7513 -0.0781 0.0474 0.084 Uiso 1 1 calc R . .
H21H H 0.6441 -0.0835 0.0724 0.084 Uiso 1 1 calc R . .
H21I H 0.6989 -0.0686 0.1224 0.084 Uiso 1 1 calc R . .
C220 C 0.9870(2) 0.02958(19) 0.11801(16) 0.0340(7) Uani 1 1 d . . .
C221 C 0.9545(3) 0.0314(2) 0.19307(18) 0.0511(10) Uani 1 1 d . . .
H22D H 0.9505 0.0860 0.1999 0.077 Uiso 1 1 calc R . .
H22E H 0.9969 0.0051 0.2146 0.077 Uiso 1 1 calc R . .
H22F H 0.8953 0.0044 0.2127 0.077 Uiso 1 1 calc R . .
C222 C 0.9921(3) -0.0559(2) 0.1077(2) 0.0562(11) Uani 1 1 d . . .
H22G H 0.9344 -0.0839 0.1317 0.084 Uiso 1 1 calc R . .
H22H H 1.0391 -0.0808 0.1248 0.084 Uiso 1 1 calc R . .
H22I H 1.0062 -0.0575 0.0599 0.084 Uiso 1 1 calc R . .
C223 C 1.0816(3) 0.0679(3) 0.0889(2) 0.0655(13) Uani 1 1 d . . .
H22J H 1.1013 0.0708 0.0403 0.098 Uiso 1 1 calc R . .
H22K H 1.1227 0.0365 0.1086 0.098 Uiso 1 1 calc R . .
H22L H 1.0815 0.1208 0.0993 0.098 Uiso 1 1 calc R . .
C301 C 0.6172(2) 0.67871(16) 0.20858(14) 0.0256(6) Uani 1 1 d . . .
C302 C 0.5627(2) 0.69585(18) 0.27000(15) 0.0309(7) Uani 1 1 d . . .
C303 C 0.5959(2) 0.74573(19) 0.30434(16) 0.0358(7) Uani 1 1 d . . .
H30A H 0.5581 0.7565 0.3456 0.043 Uiso 1 1 calc R . .
C304 C 0.6814(2) 0.77912(19) 0.27955(16) 0.0352(7) Uani 1 1 d . . .
C305 C 0.7326(2) 0.76373(18) 0.21719(16) 0.0327(7) Uani 1 1 d . . .
H30B H 0.7911 0.7881 0.1987 0.039 Uiso 1 1 calc R . .
C306 C 0.7044(2) 0.71564(17) 0.18049(15) 0.0277(6) Uani 1 1 d . . .
C310 C 0.7648(2) 0.70088(17) 0.11255(16) 0.0296(7) Uani 1 1 d . . .
C311 C 0.7193(2) 0.72580(19) 0.05794(16) 0.0343(7) Uani 1 1 d . . .
H31A H 0.6624 0.6954 0.0692 0.051 Uiso 1 1 calc R . .
H31B H 0.7585 0.7162 0.0150 0.051 Uiso 1 1 calc R . .
H31C H 0.7079 0.7818 0.0547 0.051 Uiso 1 1 calc R . .
C312 C 0.7847(2) 0.61340(19) 0.11719(18) 0.0380(8) Uani 1 1 d . . .
H31D H 0.8158 0.5984 0.1510 0.057 Uiso 1 1 calc R . .
H31E H 0.8227 0.6041 0.0737 0.057 Uiso 1 1 calc R . .
H31F H 0.7283 0.5819 0.1299 0.057 Uiso 1 1 calc R . .
C313 C 0.8555(2) 0.7472(2) 0.09066(18) 0.0411(8) Uani 1 1 d . . .
H31G H 0.8455 0.8032 0.0891 0.062 Uiso 1 1 calc R . .
H31H H 0.8903 0.7383 0.0462 0.062 Uiso 1 1 calc R . .
H31I H 0.8886 0.7295 0.1227 0.062 Uiso 1 1 calc R . .
C320 C 0.7174(2) 0.8336(2) 0.31682(17) 0.0412(8) Uani 1 1 d . . .
C321 C 0.8182(3) 0.8240(3) 0.3066(2) 0.0627(12) Uani 1 1 d . . .
H32D H 0.8384 0.8545 0.3348 0.094 Uiso 1 1 calc R . .
H32E H 0.8514 0.8427 0.2595 0.094 Uiso 1 1 calc R . .
H32F H 0.8290 0.7685 0.3189 0.094 Uiso 1 1 calc R . .
C322 C 0.7015(4) 0.9171(2) 0.2895(3) 0.0734(15) Uani 1 1 d . . .
H32G H 0.6369 0.9237 0.2988 0.110 Uiso 1 1 calc R . .
H32H H 0.7304 0.9283 0.2411 0.110 Uiso 1 1 calc R . .
H32I H 0.7267 0.9532 0.3110 0.110 Uiso 1 1 calc R . .
C323 C 0.6724(3) 0.8144(3) 0.3916(2) 0.0700(14) Uani 1 1 d . . .
H32J H 0.7021 0.8454 0.4143 0.105 Uiso 1 1 calc R . .
H32K H 0.6769 0.7584 0.4075 0.105 Uiso 1 1 calc R . .
H32L H 0.6092 0.8268 0.4013 0.105 Uiso 1 1 calc R . .
C401 C 0.0999(3) 0.1727(3) 0.2646(2) 0.0714(15) Uani 1 1 d . . .
H40A H 0.1051 0.1321 0.3013 0.107 Uiso 1 1 calc R . .
H40B H 0.0557 0.1549 0.2450 0.107 Uiso 1 1 calc R . .
H40C H 0.0807 0.2210 0.2818 0.107 Uiso 1 1 calc R . .
C402 C 0.7940(3) 0.2896(3) -0.14821(18) 0.0536(11) Uani 1 1 d . . .
C403 C 0.4357(3) 0.75385(19) 0.14661(19) 0.0444(9) Uani 1 1 d . . .
H40D H 0.3951 0.7626 0.1894 0.067 Uiso 1 1 calc R . .
H40E H 0.4217 0.7887 0.1099 0.067 Uiso 1 1 calc R . .
H40F H 0.4977 0.7649 0.1452 0.067 Uiso 1 1 calc R . .
C404 C 0.8519(4) 0.2256(3) -0.1378(3) 0.0865(17) Uani 1 1 d . A .
H40G H 0.8919 0.2408 -0.1136 0.130 Uiso 1 1 calc R . .
H40H H 0.8876 0.2141 -0.1812 0.130 Uiso 1 1 calc R . .
H40I H 0.8151 0.1788 -0.1115 0.130 Uiso 1 1 calc R . .
C501 C 0.7859(2) 0.2139(2) 0.26288(19) 0.0454(9) Uani 1 1 d . . .
H50A H 0.8019 0.2242 0.2134 0.054 Uiso 1 1 calc R . .
H50B H 0.8209 0.1697 0.2763 0.054 Uiso 1 1 calc R . .
C502 C 0.8105(2) 0.2857(2) 0.2863(2) 0.0471(9) Uani 1 1 d . . .
H50N H 0.8714 0.3062 0.2588 0.056 Uiso 1 1 calc R . .
H50O H 0.8107 0.2716 0.3334 0.056 Uiso 1 1 calc R . .
C503 C 0.7160(3) 0.3826(2) 0.34350(17) 0.0459(9) Uani 1 1 d . . .
H50C H 0.7698 0.3987 0.3546 0.055 Uiso 1 1 calc R . .
H50D H 0.6820 0.4299 0.3361 0.055 Uiso 1 1 calc R . .
C504 C 0.6591(3) 0.3247(2) 0.40045(17) 0.0443(9) Uani 1 1 d . . .
H50H H 0.6301 0.3519 0.4380 0.053 Uiso 1 1 calc R . .
H50I H 0.6974 0.2848 0.4160 0.053 Uiso 1 1 calc R . .
C505 C 0.5820(3) 0.1983(2) 0.40364(17) 0.0469(9) Uani 1 1 d . . .
H50J H 0.5754 0.1864 0.4521 0.056 Uiso 1 1 calc R . .
H50K H 0.5283 0.1757 0.3964 0.056 Uiso 1 1 calc R . .
C506 C 0.6635(3) 0.1619(2) 0.36623(19) 0.0499(10) Uani 1 1 d . . .
H50L H 0.6526 0.1043 0.3751 0.060 Uiso 1 1 calc R . .
H50M H 0.7141 0.1736 0.3827 0.060 Uiso 1 1 calc R . .
C507 C 0.6666(3) 0.1290(2) 0.2575(2) 0.0557(11) Uani 1 1 d . . .
H50E H 0.6796 0.1492 0.2095 0.084 Uiso 1 1 calc R . .
H50F H 0.6029 0.1130 0.2766 0.084 Uiso 1 1 calc R . .
H50G H 0.7027 0.0837 0.2641 0.084 Uiso 1 1 calc R . .
C508 C 0.7866(3) 0.4122(2) 0.22392(18) 0.0461(9) Uani 1 1 d . . .
H50P H 0.7420 0.4505 0.2182 0.069 Uiso 1 1 calc R . .
H50Q H 0.8097 0.3904 0.1829 0.069 Uiso 1 1 calc R . .
H50R H 0.8361 0.4381 0.2332 0.069 Uiso 1 1 calc R . .
C509 C 0.4997(3) 0.3162(3) 0.41147(18) 0.0537(10) Uani 1 1 d . . .
H50S H 0.4540 0.2934 0.3959 0.080 Uiso 1 1 calc R . .
H50T H 0.5029 0.3733 0.3983 0.080 Uiso 1 1 calc R . .
H50U H 0.4839 0.3022 0.4603 0.080 Uiso 1 1 calc R . .
Cl1 Cl 0.36170(8) 0.83627(6) 0.42189(5) 0.0554(3) Uani 1 1 d . . .
O101 O 0.4412(3) 0.8876(2) 0.3934(3) 0.1272(19) Uani 1 1 d . . .
O102 O 0.3128(4) 0.8418(2) 0.3755(2) 0.1093(16) Uani 1 1 d . . .
O103 O 0.3093(2) 0.8594(2) 0.48213(16) 0.0748(9) Uani 1 1 d . . .
O104 O 0.3890(2) 0.75812(17) 0.43598(14) 0.0618(8) Uani 1 1 d . . .
Cl2 Cl 0.06526(6) 0.32631(5) 0.12379(4) 0.0409(2) Uani 1 1 d . . .
O111 O 0.0674(2) 0.35823(19) 0.05664(14) 0.0651(8) Uani 1 1 d . B .
O112 O 0.0256(6) 0.3848(3) 0.1672(3) 0.085(2) Uani 0.60 1 d PU B 1
O113 O 0.0126(4) 0.2549(3) 0.1531(3) 0.0507(12) Uani 0.60 1 d PU B 1
O114 O 0.1546(3) 0.3158(3) 0.1265(2) 0.0513(12) Uani 0.60 1 d PU B 1
O12B O 0.0782(9) 0.3775(9) 0.1588(7) 0.112(5) Uiso 0.40 1 d P B 2
O13B O -0.0141(8) 0.2842(7) 0.1520(6) 0.089(4) Uiso 0.40 1 d P B 2
O14B O 0.1301(11) 0.2656(9) 0.1121(8) 0.142(5) Uiso 0.40 1 d P B 2
O1M O 0.4802(4) 1.0378(4) 0.4146(4) 0.093(2) Uani 0.80 1 d P C 1
C1M C 0.4029(7) 1.0571(7) 0.4637(6) 0.081(3) Uani 0.80 1 d P C 1
H1M1 H 0.4188 1.0630 0.5039 0.121 Uiso 0.80 1 calc PR C 1
H1M2 H 0.3563 1.0151 0.4749 0.121 Uiso 0.80 1 calc PR C 1
H1M3 H 0.3805 1.1063 0.4458 0.121 Uiso 0.80 1 calc PR C 1
O1MB O 0.4488(16) 1.0489(15) 0.4056(13) 0.060(6) Uiso 0.20 1 d P D 2
C1MB C 0.415(3) 1.043(2) 0.4775(19) 0.047(8) Uiso 0.20 1 d P D 2
H1M4 H 0.4333 0.9944 0.4995 0.070 Uiso 0.20 1 calc PR D 2
H1M5 H 0.3494 1.0438 0.4910 0.070 Uiso 0.20 1 calc PR D 2
H1M6 H 0.4393 1.0879 0.4907 0.070 Uiso 0.20 1 calc PR D 2
O2M O 0.9354(5) 0.2902(5) -0.3118(3) 0.186(3) Uani 1 1 d . . .
C2M C 0.9224(8) 0.2150(7) -0.3241(6) 0.204(6) Uani 1 1 d . . .
H2M1 H 0.9776 0.2000 -0.3545 0.307 Uiso 1 1 calc R . .
H2M2 H 0.8738 0.2149 -0.3446 0.307 Uiso 1 1 calc R . .
H2M3 H 0.9065 0.1776 -0.2819 0.307 Uiso 1 1 calc R . .
O3M O 0.4518(8) 0.4937(6) 0.5160(7) 0.150(7) Uani 0.50 1 d P . .
C3M C 0.4090(14) 0.4336(6) 0.5722(7) 0.142(7) Uani 0.50 1 d P . .
H3M1 H 0.4316 0.3825 0.5631 0.214 Uiso 0.50 1 calc PR . .
H3M2 H 0.3441 0.4326 0.5797 0.214 Uiso 0.50 1 calc PR . .
H3M3 H 0.4222 0.4446 0.6122 0.214 Uiso 0.50 1 calc PR . .
O4M O -0.0688(7) 0.4527(7) 0.3444(6) 0.147(4) Uani 0.50 1 d P . .
C4M C 0.0071(7) 0.4510(10) 0.2982(6) 0.120(6) Uani 0.50 1 d P . .
H4M1 H 0.0011 0.4754 0.2547 0.180 Uiso 0.50 1 calc PR . .
H4M2 H 0.0234 0.3965 0.2970 0.180 Uiso 0.50 1 calc PR . .
H4M3 H 0.0539 0.4799 0.3081 0.180 Uiso 0.50 1 calc PR . .
O5M O 0.0936(9) 0.3854(7) 0.6673(5) 0.141(4) Uani 0.50 1 d P . .
C5M C 0.1157(15) 0.3785(10) 0.7267(8) 0.158(8) Uani 0.50 1 d P . .
H5M1 H 0.1810 0.3834 0.7167 0.237 Uiso 0.50 1 calc PR . .
H5M2 H 0.0935 0.3271 0.7543 0.237 Uiso 0.50 1 calc PR . .
H5M3 H 0.0883 0.4199 0.7509 0.237 Uiso 0.50 1 calc PR . .
O6M O 0.1320(7) 0.6870(6) 0.5786(5) 0.240(4) Uiso 1 1 d . . .
C6M C 0.1475(6) 0.6931(5) 0.5141(4) 0.087(2) Uiso 0.70 1 d P E 1
H6M1 H 0.2113 0.7058 0.4915 0.131 Uiso 0.70 1 calc PR E 1
H6M2 H 0.1122 0.7348 0.4983 0.131 Uiso 0.70 1 calc PR E 1
H6M3 H 0.1304 0.6433 0.5040 0.131 Uiso 0.70 1 calc PR E 1
C6MB C 0.1593(15) 0.6230(14) 0.5405(12) 0.102(6) Uiso 0.30 1 d P E 2
H6M4 H 0.1220 0.6212 0.5108 0.153 Uiso 0.30 1 calc PR E 2
H6M5 H 0.1517 0.5730 0.5715 0.153 Uiso 0.30 1 calc PR E 2
H6M6 H 0.2223 0.6321 0.5137 0.153 Uiso 0.30 1 calc PR E 2
O7M O -0.0268(13) 0.4821(12) 0.5387(9) 0.377(10) Uiso 0.50 1 d P . 1
C7M C -0.0268(13) 0.4821(12) 0.5387(9) 0.377(10) Uiso 0.50 1 d P . 2

loop_
_atom_site_aniso_label
_atom_site_aniso_U_11
_atom_site_aniso_U_22
_atom_site_aniso_U_33
_atom_site_aniso_U_23
_atom_site_aniso_U_13
_atom_site_aniso_U_12
Mn1 0.0278(2) 0.0189(2) 0.0190(2) 0.00050(16) -0.00475(17) -0.00550(17)
Mn2 0.0222(2) 0.0166(2) 0.0236(2) -0.00150(16) -0.00688(17) 0.00051(16)
Mn3 0.0223(2) 0.0198(2) 0.0252(2) -0.00652(17) -0.00456(17) -0.00165(17)
Cr1 0.0280(3) 0.0223(2) 0.0216(2) 0.00027(18) -0.01168(19) 0.00042(19)
O11 0.0248(10) 0.0214(10) 0.0233(10) 0.0000(8) -0.0023(8) -0.0041(8)
O12 0.0356(12) 0.0236(11) 0.0215(10) 0.0007(8) -0.0011(9) -0.0040(9)
O21 0.0227(10) 0.0195(10) 0.0239(10) -0.0047(8) -0.0061(8) -0.0003(8)
O22 0.0309(11) 0.0192(10) 0.0346(11) -0.0055(8) -0.0149(9) 0.0032(8)
O31 0.0257(10) 0.0193(10) 0.0250(10) -0.0057(8) -0.0026(8) -0.0029(8)
O32 0.0253(10) 0.0254(11) 0.0314(11) -0.0098(8) -0.0059(9) -0.0037(8)
O401 0.0359(13) 0.0402(13) 0.0400(13) 0.0088(10) -0.0156(10) -0.0115(10)
O402 0.0342(12) 0.0359(12) 0.0284(11) -0.0073(9) -0.0114(9) 0.0063(10)
O42A 0.076(5) 0.094(6) 0.050(3) 0.030(3) 0.019(3) 0.041(4)
O42B 0.080(6) 0.137(9) 0.061(5) -0.046(5) -0.016(4) 0.047(6)
O403 0.0478(14) 0.0264(11) 0.0441(13) -0.0092(10) -0.0215(11) 0.0084(10)
N11 0.0339(14) 0.0189(12) 0.0213(12) -0.0019(9) -0.0081(10) -0.0053(10)
N12 0.0311(13) 0.0207(12) 0.0237(12) -0.0004(10) -0.0078(10) -0.0043(10)
N21 0.0219(12) 0.0193(12) 0.0222(12) 0.0011(9) -0.0061(9) -0.0009(9)
N22 0.0232(12) 0.0193(12) 0.0252(12) -0.0020(9) -0.0059(10) -0.0012(10)
N31 0.0233(12) 0.0245(13) 0.0293(13) -0.0073(10) -0.0032(10) -0.0028(10)
N32 0.0289(13) 0.0258(13) 0.0252(12) -0.0065(10) -0.0041(10) -0.0018(10)
N41 0.0369(15) 0.0329(14) 0.0295(14) -0.0014(11) -0.0130(12) -0.0029(12)
N42 0.0334(14) 0.0285(14) 0.0278(14) -0.0016(10) -0.0114(11) -0.0014(11)
N43 0.0382(15) 0.0308(15) 0.0372(15) -0.0061(12) -0.0133(12) 0.0048(12)
N51 0.0430(16) 0.0267(14) 0.0395(15) 0.0022(11) -0.0188(13) 0.0061(12)
N52 0.0332(14) 0.0352(15) 0.0314(14) -0.0003(11) -0.0151(11) -0.0029(12)
N53 0.0341(15) 0.0433(16) 0.0246(13) -0.0020(11) -0.0115(11) -0.0038(12)
C1 0.0213(14) 0.0232(14) 0.0204(13) 0.0002(11) -0.0098(11) -0.0029(11)
C2 0.0257(14) 0.0186(14) 0.0195(13) -0.0009(10) -0.0096(11) -0.0011(11)
C3 0.0211(14) 0.0214(14) 0.0184(13) -0.0009(10) -0.0089(11) 0.0016(11)
C4 0.0220(14) 0.0205(14) 0.0183(13) 0.0009(10) -0.0088(11) -0.0002(11)
C5 0.0227(14) 0.0178(13) 0.0212(13) -0.0018(10) -0.0106(11) 0.0000(11)
C6 0.0226(14) 0.0208(14) 0.0187(13) -0.0008(10) -0.0076(11) 0.0003(11)
C11 0.0249(14) 0.0217(14) 0.0216(14) -0.0022(11) -0.0091(11) -0.0014(11)
C12 0.0362(17) 0.0254(15) 0.0231(14) -0.0024(12) -0.0092(13) -0.0074(13)
C13 0.050(2) 0.0233(16) 0.0239(15) -0.0041(12) -0.0052(14) -0.0114(14)
C14 0.054(2) 0.0209(15) 0.0267(16) -0.0027(12) -0.0009(14) -0.0080(14)
C15 0.107(4) 0.0309(19) 0.0303(18) -0.0042(15) -0.002(2) -0.031(2)
C16 0.066(3) 0.045(2) 0.0339(19) 0.0025(16) 0.0047(18) 0.0171(19)
C17 0.0337(16) 0.0228(15) 0.0270(15) 0.0009(12) -0.0082(13) -0.0040(12)
C21 0.0226(14) 0.0199(14) 0.0182(13) -0.0006(10) -0.0108(11) -0.0002(11)
C22 0.0259(15) 0.0192(14) 0.0249(14) 0.0013(11) -0.0063(12) -0.0003(11)
C23 0.0250(15) 0.0201(14) 0.0269(15) 0.0049(11) -0.0021(12) -0.0008(12)
C24 0.0236(15) 0.0194(14) 0.0315(15) 0.0003(11) -0.0053(12) -0.0016(11)
C25 0.0263(16) 0.0293(17) 0.047(2) 0.0023(14) 0.0011(14) 0.0019(13)
C26 0.0358(18) 0.0235(16) 0.0469(19) -0.0067(13) -0.0172(15) -0.0004(13)
C27 0.0230(14) 0.0266(15) 0.0301(15) -0.0045(12) -0.0090(12) 0.0006(12)
C31 0.0251(15) 0.0212(14) 0.0210(14) 0.0029(11) -0.0067(11) -0.0031(11)
C32 0.0231(15) 0.0285(16) 0.0303(15) -0.0040(12) -0.0059(12) -0.0016(12)
C33 0.0259(16) 0.0359(18) 0.0450(19) -0.0181(15) 0.0005(14) -0.0025(14)
C34 0.0317(17) 0.0361(18) 0.0351(17) -0.0131(14) 0.0046(14) -0.0092(14)
C35 0.038(2) 0.058(2) 0.064(3) -0.039(2) 0.0063(18) -0.0060(18)
C36 0.063(3) 0.053(2) 0.0347(19) 0.0002(17) 0.0024(18) -0.022(2)
C37 0.0382(18) 0.0286(16) 0.0256(15) -0.0092(12) -0.0056(13) 0.0001(13)
C41 0.0351(17) 0.0263(15) 0.0249(15) -0.0005(12) -0.0132(13) 0.0010(13)
C42 0.0289(15) 0.0227(15) 0.0286(17) -0.0018(12) -0.0126(13) 0.0008(12)
C43 0.0347(17) 0.0307(17) 0.0264(15) -0.0045(12) -0.0145(13) 0.0006(14)
C101 0.0244(15) 0.0257(15) 0.0236(14) 0.0024(11) -0.0077(12) -0.0028(12)
C102 0.0268(15) 0.0274(15) 0.0235(14) 0.0001(12) -0.0085(12) -0.0018(12)
C103 0.0316(16) 0.0239(15) 0.0278(15) 0.0040(12) -0.0109(13) -0.0028(12)
C104 0.0233(14) 0.0293(16) 0.0240(15) 0.0017(12) -0.0082(12) -0.0052(12)
C105 0.0282(16) 0.0312(16) 0.0235(15) -0.0017(12) -0.0040(12) -0.0051(13)
C106 0.0299(16) 0.0280(16) 0.0276(15) -0.0015(12) -0.0066(13) -0.0035(13)
C110 0.0322(16) 0.0292(16) 0.0232(15) 0.0025(12) -0.0066(12) -0.0073(13)
C111 0.050(2) 0.053(2) 0.0383(19) 0.0139(16) -0.0212(17) -0.0025(18)
C112 0.074(3) 0.038(2) 0.0329(18) 0.0039(15) -0.0032(18) -0.0267(19)
C113 0.045(2) 0.044(2) 0.0333(18) 0.0083(15) 0.0037(15) -0.0036(17)
C120 0.060(2) 0.0261(17) 0.0305(17) -0.0030(13) 0.0029(16) -0.0002(16)
C121 0.090(3) 0.034(2) 0.040(2) -0.0048(16) 0.008(2) 0.003(2)
C122 0.097(4) 0.044(2) 0.043(2) 0.0019(18) -0.001(2) 0.029(2)
C123 0.078(3) 0.041(2) 0.055(2) -0.0140(19) 0.008(2) -0.029(2)
C201 0.0272(15) 0.0206(14) 0.0241(14) -0.0051(11) -0.0062(12) 0.0034(12)
C202 0.0305(16) 0.0215(15) 0.0273(15) -0.0056(11) -0.0094(12) 0.0037(12)
C203 0.0277(16) 0.0278(16) 0.0314(16) -0.0059(12) -0.0111(13) 0.0035(12)
C204 0.0332(17) 0.0265(16) 0.0268(15) -0.0053(12) -0.0086(13) 0.0096(13)
C205 0.0364(17) 0.0194(15) 0.0328(16) -0.0024(12) -0.0085(13) 0.0039(13)
C206 0.0302(16) 0.0238(15) 0.0291(15) -0.0056(12) -0.0069(13) 0.0028(12)
C210 0.0350(17) 0.0209(15) 0.0482(19) -0.0068(13) -0.0132(15) -0.0005(13)
C211 0.0323(18) 0.042(2) 0.053(2) -0.0026(16) -0.0044(16) -0.0048(15)
C212 0.047(2) 0.0348(19) 0.056(2) -0.0179(16) -0.0215(18) 0.0006(16)
C213 0.051(2) 0.0247(18) 0.094(3) -0.0027(19) -0.029(2) -0.0048(16)
C220 0.0380(18) 0.0302(17) 0.0358(17) -0.0033(13) -0.0156(14) 0.0104(14)
C221 0.063(3) 0.058(2) 0.041(2) -0.0125(18) -0.0272(19) 0.016(2)
C222 0.080(3) 0.038(2) 0.069(3) -0.0171(19) -0.047(2) 0.030(2)
C223 0.036(2) 0.064(3) 0.086(3) 0.017(2) -0.019(2) 0.015(2)
C301 0.0308(16) 0.0188(14) 0.0292(15) -0.0026(11) -0.0129(13) -0.0015(12)
C302 0.0341(17) 0.0273(16) 0.0319(16) -0.0056(13) -0.0102(13) -0.0015(13)
C303 0.0449(19) 0.0348(18) 0.0292(16) -0.0122(13) -0.0095(14) -0.0019(15)
C304 0.0437(19) 0.0279(17) 0.0373(18) -0.0079(13) -0.0156(15) -0.0057(14)
C305 0.0335(17) 0.0268(16) 0.0393(18) -0.0044(13) -0.0136(14) -0.0057(13)
C306 0.0300(16) 0.0220(15) 0.0317(16) -0.0032(12) -0.0108(13) 0.0000(12)
C310 0.0281(16) 0.0224(15) 0.0365(17) -0.0065(12) -0.0062(13) -0.0035(12)
C311 0.0398(18) 0.0278(16) 0.0321(17) -0.0049(13) -0.0060(14) -0.0027(14)
C312 0.0303(17) 0.0298(17) 0.052(2) -0.0097(15) -0.0079(15) 0.0035(14)
C313 0.0340(18) 0.0382(19) 0.046(2) -0.0112(15) -0.0022(15) -0.0091(15)
C320 0.051(2) 0.0371(19) 0.0411(19) -0.0123(15) -0.0191(16) -0.0090(16)
C321 0.061(3) 0.071(3) 0.073(3) -0.031(2) -0.036(2) -0.003(2)
C322 0.112(4) 0.040(2) 0.101(4) -0.023(2) -0.075(3) 0.001(2)
C323 0.088(3) 0.077(3) 0.052(2) -0.023(2) -0.025(2) -0.029(3)
C401 0.039(2) 0.105(4) 0.056(3) 0.033(2) -0.0196(19) -0.032(2)
C402 0.054(2) 0.076(3) 0.034(2) -0.0111(19) -0.0171(18) 0.030(2)
C403 0.062(2) 0.0268(17) 0.047(2) -0.0050(15) -0.0209(18) 0.0073(16)
C404 0.093(4) 0.086(4) 0.066(3) -0.010(3) -0.004(3) 0.042(3)
C501 0.040(2) 0.048(2) 0.046(2) -0.0039(16) -0.0112(16) 0.0166(17)
C502 0.0346(19) 0.057(2) 0.051(2) -0.0001(18) -0.0199(17) 0.0041(17)
C503 0.052(2) 0.052(2) 0.0400(19) -0.0106(16) -0.0208(17) -0.0124(18)
C504 0.047(2) 0.058(2) 0.0326(18) -0.0113(16) -0.0171(16) -0.0054(17)
C505 0.061(2) 0.042(2) 0.0331(18) 0.0101(15) -0.0173(17) -0.0100(18)
C506 0.056(2) 0.037(2) 0.051(2) 0.0160(17) -0.0213(19) 0.0032(17)
C507 0.079(3) 0.0265(19) 0.072(3) -0.0111(18) -0.037(2) 0.0125(19)
C508 0.046(2) 0.046(2) 0.043(2) 0.0090(16) -0.0179(17) -0.0182(17)
C509 0.044(2) 0.082(3) 0.0323(19) -0.0110(19) -0.0069(16) 0.007(2)
Cl1 0.0851(7) 0.0406(5) 0.0465(5) -0.0118(4) -0.0266(5) 0.0001(5)
O101 0.113(3) 0.070(3) 0.170(5) -0.042(3) 0.014(3) -0.038(2)
O102 0.212(5) 0.057(2) 0.094(3) -0.0026(19) -0.106(3) 0.003(3)
O103 0.084(2) 0.078(2) 0.068(2) -0.0300(17) -0.0241(17) 0.0360(19)
O104 0.089(2) 0.0507(17) 0.0450(15) -0.0124(13) -0.0162(15) 0.0172(15)
Cl2 0.0438(5) 0.0313(4) 0.0480(5) 0.0038(4) -0.0205(4) -0.0009(4)
O111 0.0605(18) 0.083(2) 0.0512(16) 0.0109(15) -0.0290(14) 0.0028(16)
O112 0.113(5) 0.043(3) 0.079(4) -0.021(3) 0.011(4) 0.018(3)
O113 0.051(3) 0.030(2) 0.074(3) 0.008(2) -0.032(2) -0.015(2)
O114 0.038(2) 0.058(3) 0.058(3) 0.028(2) -0.035(2) -0.019(2)
O1M 0.073(4) 0.067(4) 0.123(5) -0.020(3) -0.001(4) -0.021(3)
C1M 0.063(6) 0.070(6) 0.102(9) -0.002(5) -0.019(5) -0.015(4)
O2M 0.164(6) 0.220(8) 0.123(5) -0.028(5) 0.032(4) 0.058(6)
C2M 0.219(12) 0.138(9) 0.178(10) -0.039(8) 0.067(9) 0.015(8)
O3M 0.277(18) 0.056(5) 0.187(13) -0.019(6) -0.180(16) 0.033(10)
C3M 0.30(2) 0.033(6) 0.115(11) -0.016(6) -0.099(13) 0.051(9)
O4M 0.107(8) 0.154(10) 0.156(10) 0.053(8) -0.047(7) -0.039(7)
C4M 0.053(6) 0.204(16) 0.070(7) 0.021(8) 0.006(5) 0.045(8)
O5M 0.213(12) 0.138(9) 0.084(6) -0.022(6) -0.060(7) 0.036(8)
C5M 0.28(2) 0.129(13) 0.128(13) -0.068(11) -0.132(15) 0.090(14)

loop_
_atom_type_symbol
_atom_type_description
_atom_type_scat_dispersion_real
_atom_type_scat_dispersion_imag
_atom_type_scat_source
C C 0.0033 0.0016 'International Tables Vol C Tables 4.2.6.8 and 6.1.1.4'
H H 0.0000 0.0000 'International Tables Vol C Tables 4.2.6.8 and 6.1.1.4'
N N 0.0061 0.0033 'International Tables Vol C Tables 4.2.6.8 and 6.1.1.4'
O O 0.0106 0.0060 'International Tables Vol C Tables 4.2.6.8 and 6.1.1.4'
Cl Cl 0.1484 0.1585 'International Tables Vol C Tables 4.2.6.8 and 6.1.1.4'
Cr Cr 0.3209 0.6236 'International Tables Vol C Tables 4.2.6.8 and 6.1.1.4'
Mn Mn 0.3368 0.7283 'International Tables Vol C Tables 4.2.6.8 and 6.1.1.4'

loop_
_geom_angle_atom_site_label_1
_geom_angle_atom_site_label_2
_geom_angle_atom_site_label_3
_geom_angle
_geom_angle_site_symmetry_1
_geom_angle_site_symmetry_3
_geom_angle_publ_flag
O12 Mn1 O11 95.89(8) . . ?
O12 Mn1 N12 91.20(9) . . ?
O11 Mn1 N12 167.54(9) . . ?
O12 Mn1 N11 173.87(9) . . ?
O11 Mn1 N11 88.76(9) . . ?
N12 Mn1 N11 83.53(10) . . ?
O12 Mn1 N41 90.62(9) . . ?
O11 Mn1 N41 88.72(9) . . ?
N12 Mn1 N41 101.47(10) . . ?
N11 Mn1 N41 93.48(10) . . ?
O12 Mn1 O401 90.12(9) . . ?
O11 Mn1 O401 84.56(8) . . ?
N12 Mn1 O401 85.19(9) . . ?
N11 Mn1 O401 86.34(9) . . ?
N41 Mn1 O401 173.28(9) . . ?
O12 Mn1 Cr1 92.96(7) . . ?
O11 Mn1 Cr1 77.04(6) . . ?
N12 Mn1 Cr1 112.89(7) . . ?
N11 Mn1 Cr1 91.97(7) . . ?
N41 Mn1 Cr1 11.74(7) . . ?
O401 Mn1 Cr1 161.56(6) . . ?
O12 Mn1 Mn2 142.60(6) . . ?
O11 Mn1 Mn2 66.25(6) . . ?
N12 Mn1 Mn2 113.12(7) . . ?
N11 Mn1 Mn2 43.28(7) . . ?
N41 Mn1 Mn2 58.02(7) . . ?
O401 Mn1 Mn2 118.66(6) . . ?
Cr1 Mn1 Mn2 52.185(7) . . ?
O12 Mn1 Mn3 87.01(6) . . ?
O11 Mn1 Mn3 28.10(6) . . ?
N12 Mn1 Mn3 163.49(7) . . ?
N11 Mn1 Mn3 98.93(7) . . ?
N41 Mn1 Mn3 62.17(7) . . ?
O401 Mn1 Mn3 111.21(6) . . ?
Cr1 Mn1 Mn3 50.900(7) . . ?
Mn2 Mn1 Mn3 61.485(6) . . ?
O22 Mn2 O21 97.25(8) . . ?
O22 Mn2 N21 174.05(9) . . ?
O21 Mn2 N21 88.48(9) . . ?
O22 Mn2 N22 91.60(9) . . ?
O21 Mn2 N22 169.19(9) . . ?
N21 Mn2 N22 82.53(9) . . ?
O22 Mn2 O402 91.60(8) . . ?
O21 Mn2 O402 92.18(8) . . ?
N21 Mn2 O402 89.78(9) . . ?
N22 Mn2 O402 93.76(9) . . ?
O22 Mn2 N42 90.06(9) . . ?
O21 Mn2 N42 88.29(8) . . ?
N21 Mn2 N42 88.50(9) . . ?
N22 Mn2 N42 85.50(9) . . ?
O402 Mn2 N42 178.20(9) . . ?
O22 Mn2 Cr1 91.74(6) . . ?
O21 Mn2 Cr1 82.43(6) . . ?
N21 Mn2 Cr1 87.40(7) . . ?
N22 Mn2 Cr1 91.15(7) . . ?
O402 Mn2 Cr1 173.98(6) . . ?
N42 Mn2 Cr1 5.94(6) . . ?
O22 Mn2 Mn1 83.97(6) . . ?
O21 Mn2 Mn1 34.69(6) . . ?
N21 Mn2 Mn1 100.00(7) . . ?
N22 Mn2 Mn1 141.51(7) . . ?
O402 Mn2 Mn1 124.50(6) . . ?
N42 Mn2 Mn1 56.38(6) . . ?
Cr1 Mn2 Mn1 50.989(7) . . ?
O22 Mn2 Mn3 138.10(6) . . ?
O21 Mn2 Mn3 65.51(6) . . ?
N21 Mn2 Mn3 43.57(7) . . ?
N22 Mn2 Mn3 103.72(7) . . ?
O402 Mn2 Mn3 125.20(6) . . ?
N42 Mn2 Mn3 53.51(6) . . ?
Cr1 Mn2 Mn3 49.938(7) . . ?
Mn1 Mn2 Mn3 59.802(7) . . ?
O32 Mn3 O31 95.17(8) . . ?
O32 Mn3 N31 174.24(9) . . ?
O31 Mn3 N31 89.70(9) . . ?
O32 Mn3 N32 92.00(9) . . ?
O31 Mn3 N32 171.97(10) . . ?
N31 Mn3 N32 82.95(10) . . ?
O32 Mn3 N43 92.41(10) . . ?
O31 Mn3 N43 88.44(9) . . ?
N31 Mn3 N43 90.79(10) . . ?
N32 Mn3 N43 94.87(10) . . ?
O32 Mn3 O403 88.20(9) . . ?
O31 Mn3 O403 89.11(8) . . ?
N31 Mn3 O403 88.81(10) . . ?
N32 Mn3 O403 87.51(9) . . ?
N43 Mn3 O403 177.52(9) . . ?
O32 Mn3 Cr1 94.97(6) . . ?
O31 Mn3 Cr1 76.11(6) . . ?
N31 Mn3 Cr1 89.17(7) . . ?
N32 Mn3 Cr1 106.89(7) . . ?
N43 Mn3 Cr1 12.43(7) . . ?
O403 Mn3 Cr1 165.10(6) . . ?
O32 Mn3 Mn1 142.62(6) . . ?
O31 Mn3 Mn1 65.63(6) . . ?
N31 Mn3 Mn1 42.72(7) . . ?
N32 Mn3 Mn1 110.20(7) . . ?
N43 Mn3 Mn1 57.17(7) . . ?
O403 Mn3 Mn1 121.32(6) . . ?
Cr1 Mn3 Mn1 50.635(7) . . ?
O32 Mn3 Mn2 89.45(6) . . ?
O31 Mn3 Mn2 26.48(6) . . ?
N31 Mn3 Mn2 96.27(7) . . ?
N32 Mn3 Mn2 157.69(7) . . ?
N43 Mn3 Mn2 62.82(7) . . ?
O403 Mn3 Mn2 114.79(6) . . ?
Cr1 Mn3 Mn2 50.823(7) . . ?
Mn1 Mn3 Mn2 58.713(6) . . ?
C42 Cr1 C43 90.04(11) . . ?
C42 Cr1 C41 86.98(12) . . ?
C43 Cr1 C41 90.28(12) . . ?
C42 Cr1 N53 175.00(11) . . ?
C43 Cr1 N53 94.72(11) . . ?
C41 Cr1 N53 94.53(11) . . ?
C42 Cr1 N51 90.78(11) . . ?
C43 Cr1 N51 175.92(12) . . ?
C41 Cr1 N51 93.76(11) . . ?
N53 Cr1 N51 84.37(11) . . ?
C42 Cr1 N52 94.88(11) . . ?
C43 Cr1 N52 92.54(11) . . ?
C41 Cr1 N52 176.63(11) . . ?
N53 Cr1 N52 83.39(10) . . ?
N51 Cr1 N52 83.41(11) . . ?
C42 Cr1 Mn1 81.87(8) . . ?
C43 Cr1 Mn1 82.68(8) . . ?
C41 Cr1 Mn1 9.18(8) . . ?
N53 Cr1 Mn1 100.24(7) . . ?
N51 Cr1 Mn1 101.39(8) . . ?
N52 Cr1 Mn1 174.19(7) . . ?
C42 Cr1 Mn3 80.89(8) . . ?
C43 Cr1 Mn3 9.65(8) . . ?
C41 Cr1 Mn3 86.76(8) . . ?
N53 Cr1 Mn3 103.94(8) . . ?
N51 Cr1 Mn3 171.62(8) . . ?
N52 Cr1 Mn3 96.30(7) . . ?
Mn1 Cr1 Mn3 78.466(9) . . ?
C42 Cr1 Mn2 5.11(8) . . ?
C43 Cr1 Mn2 88.62(8) . . ?
C41 Cr1 Mn2 82.08(8) . . ?
N53 Cr1 Mn2 175.27(8) . . ?
N51 Cr1 Mn2 92.54(8) . . ?
N52 Cr1 Mn2 99.84(7) . . ?
Mn1 Cr1 Mn2 76.826(9) . . ?
Mn3 Cr1 Mn2 79.239(8) . . ?
C1 O11 Mn1 126.21(18) . . ?
C101 O12 Mn1 131.71(19) . . ?
C3 O21 Mn2 122.77(17) . . ?
C201 O22 Mn2 128.47(18) . . ?
C5 O31 Mn3 127.06(17) . . ?
C301 O32 Mn3 131.30(19) . . ?
C401 O401 Mn1 120.0(2) . . ?
C402 O402 Mn2 130.1(2) . . ?
C403 O403 Mn3 122.6(2) . . ?
C11 N11 C13 121.5(2) . . ?
C11 N11 Mn1 126.10(19) . . ?
C13 N11 Mn1 110.54(18) . . ?
C17 N12 C14 119.0(2) . . ?
C17 N12 Mn1 125.3(2) . . ?
C14 N12 Mn1 115.58(17) . . ?
C21 N21 C23 124.9(2) . . ?
C21 N21 Mn2 126.85(19) . . ?
C23 N21 Mn2 108.14(17) . . ?
C27 N22 C24 120.5(2) . . ?
C27 N22 Mn2 123.3(2) . . ?
C24 N22 Mn2 114.95(17) . . ?
C31 N31 C33 122.0(2) . . ?
C31 N31 Mn3 126.1(2) . . ?
C33 N31 Mn3 111.10(18) . . ?
C37 N32 C34 120.4(2) . . ?
C37 N32 Mn3 124.5(2) . . ?
C34 N32 Mn3 115.05(18) . . ?
C41 N41 Mn1 161.4(2) . . ?
C42 N42 Mn2 170.4(2) . . ?
C43 N43 Mn3 160.0(2) . . ?
C501 N51 C507 108.8(3) . . ?
C501 N51 C506 111.6(3) . . ?
C507 N51 C506 109.6(3) . . ?
C501 N51 Cr1 104.6(2) . . ?
C507 N51 Cr1 114.8(2) . . ?
C506 N51 Cr1 107.5(2) . . ?
C508 N52 C503 108.0(3) . . ?
C508 N52 C502 109.8(3) . . ?
C503 N52 C502 110.3(3) . . ?
C508 N52 Cr1 114.7(2) . . ?
C503 N52 Cr1 104.00(19) . . ?
C502 N52 Cr1 109.9(2) . . ?
C505 N53 C509 108.0(3) . . ?
C505 N53 C504 112.5(3) . . ?
C509 N53 C504 109.1(3) . . ?
C505 N53 Cr1 103.3(2) . . ?
C509 N53 Cr1 114.2(2) . . ?
C504 N53 Cr1 109.64(19) . . ?
O11 C1 C2 121.9(2) . . ?
O11 C1 C6 117.5(2) . . ?
C2 C1 C6 120.6(2) . . ?
C1 C2 C3 119.1(2) . . ?
C1 C2 C11 120.5(2) . . ?
C3 C2 C11 120.4(2) . . ?
O21 C3 C4 121.9(2) . . ?
O21 C3 C2 117.1(2) . . ?
C4 C3 C2 120.9(2) . . ?
C3 C4 C5 118.7(2) . . ?
C3 C4 C21 121.2(2) . . ?
C5 C4 C21 120.1(2) . . ?
O31 C5 C6 120.8(2) . . ?
O31 C5 C4 118.7(2) . . ?
C6 C5 C4 120.5(2) . . ?
C1 C6 C5 119.3(2) . . ?
C1 C6 C31 118.7(2) . . ?
C5 C6 C31 121.9(2) . . ?
N11 C11 C2 121.4(2) . . ?
N11 C11 C12 119.4(2) . . ?
C2 C11 C12 119.0(2) . . ?
C11 C12 H12A 109.5 . . ?
C11 C12 H12B 109.5 . . ?
H12A C12 H12B 109.5 . . ?
C11 C12 H12C 109.5 . . ?
H12A C12 H12C 109.5 . . ?
H12B C12 H12C 109.5 . . ?
N11 C13 C14 109.9(2) . . ?
N11 C13 H13A 109.7 . . ?
C14 C13 H13A 109.7 . . ?
N11 C13 H13B 109.7 . . ?
C14 C13 H13B 109.7 . . ?
H13A C13 H13B 108.2 . . ?
N12 C14 C16 107.1(3) . . ?
N12 C14 C15 112.2(3) . . ?
C16 C14 C15 111.6(3) . . ?
N12 C14 C13 105.8(2) . . ?
C16 C14 C13 112.2(3) . . ?
C15 C14 C13 107.8(3) . . ?
C14 C15 H15A 109.5 . . ?
C14 C15 H15B 109.5 . . ?
H15A C15 H15B 109.5 . . ?
C14 C15 H15C 109.5 . . ?
H15A C15 H15C 109.5 . . ?
H15B C15 H15C 109.5 . . ?
C14 C16 H16A 109.5 . . ?
C14 C16 H16B 109.5 . . ?
H16A C16 H16B 109.5 . . ?
C14 C16 H16C 109.5 . . ?
H16A C16 H16C 109.5 . . ?
H16B C16 H16C 109.5 . . ?
N12 C17 C102 126.9(3) . . ?
N12 C17 H17A 116.6 . . ?
C102 C17 H17A 116.6 . . ?
N21 C21 C4 120.5(2) . . ?
N21 C21 C22 119.1(2) . . ?
C4 C21 C22 120.4(2) . . ?
C21 C22 H22A 109.5 . . ?
C21 C22 H22B 109.5 . . ?
H22A C22 H22B 109.5 . . ?
C21 C22 H22C 109.5 . . ?
H22A C22 H22C 109.5 . . ?
H22B C22 H22C 109.5 . . ?
N21 C23 C24 108.4(2) . . ?
N21 C23 H23A 110.0 . . ?
C24 C23 H23A 110.0 . . ?
N21 C23 H23B 110.0 . . ?
C24 C23 H23B 110.0 . . ?
H23A C23 H23B 108.4 . . ?
N22 C24 C26 109.1(2) . . ?
N22 C24 C25 110.4(2) . . ?
C26 C24 C25 111.8(3) . . ?
N22 C24 C23 105.8(2) . . ?
C26 C24 C23 109.6(2) . . ?
C25 C24 C23 109.9(2) . . ?
C24 C25 H25A 109.5 . . ?
C24 C25 H25B 109.5 . . ?
H25A C25 H25B 109.5 . . ?
C24 C25 H25C 109.5 . . ?
H25A C25 H25C 109.5 . . ?
H25B C25 H25C 109.5 . . ?
C24 C26 H26A 109.5 . . ?
C24 C26 H26B 109.5 . . ?
H26A C26 H26B 109.5 . . ?
C24 C26 H26C 109.5 . . ?
H26A C26 H26C 109.5 . . ?
H26B C26 H26C 109.5 . . ?
N22 C27 C202 126.0(3) . . ?
N22 C27 H27A 117.0 . . ?
C202 C27 H27A 117.0 . . ?
N31 C31 C6 121.6(3) . . ?
N31 C31 C32 118.6(3) . . ?
C6 C31 C32 119.7(2) . . ?
C31 C32 H32A 109.5 . . ?
C31 C32 H32B 109.5 . . ?
H32A C32 H32B 109.5 . . ?
C31 C32 H32C 109.5 . . ?
H32A C32 H32C 109.5 . . ?
H32B C32 H32C 109.5 . . ?
N31 C33 C34 109.6(3) . . ?
N31 C33 H33A 109.7 . . ?
C34 C33 H33A 109.7 . . ?
N31 C33 H33B 109.7 . . ?
C34 C33 H33B 109.7 . . ?
H33A C33 H33B 108.2 . . ?
N32 C34 C36 107.3(3) . . ?
N32 C34 C33 105.8(2) . . ?
C36 C34 C33 111.5(3) . . ?
N32 C34 C35 112.1(3) . . ?
C36 C34 C35 111.6(3) . . ?
C33 C34 C35 108.4(3) . . ?
C34 C35 H35A 109.5 . . ?
C34 C35 H35B 109.5 . . ?
H35A C35 H35B 109.5 . . ?
C34 C35 H35C 109.5 . . ?
H35A C35 H35C 109.5 . . ?
H35B C35 H35C 109.5 . . ?
C34 C36 H36A 109.5 . . ?
C34 C36 H36B 109.5 . . ?
H36A C36 H36B 109.5 . . ?
C34 C36 H36C 109.5 . . ?
H36A C36 H36C 109.5 . . ?
H36B C36 H36C 109.5 . . ?
N32 C37 C302 127.0(3) . . ?
N32 C37 H37A 116.5 . . ?
C302 C37 H37A 116.5 . . ?
N41 C41 Cr1 175.7(3) . . ?
N42 C42 Cr1 175.6(3) . . ?
N43 C43 Cr1 177.6(3) . . ?
O12 C101 C102 121.6(3) . . ?
O12 C101 C106 119.9(3) . . ?
C102 C101 C106 118.5(3) . . ?
C103 C102 C101 120.5(3) . . ?
C103 C102 C17 116.7(3) . . ?
C101 C102 C17 122.8(3) . . ?
C104 C103 C102 121.6(3) . . ?
C104 C103 H10A 119.2 . . ?
C102 C103 H10A 119.2 . . ?
C103 C104 C105 116.9(3) . . ?
C103 C104 C110 122.2(3) . . ?
C105 C104 C110 120.8(3) . . ?
C106 C105 C104 124.7(3) . . ?
C106 C105 H10B 117.6 . . ?
C104 C105 H10B 117.6 . . ?
C105 C106 C101 117.8(3) . . ?
C105 C106 C120 121.8(3) . . ?
C101 C106 C120 120.4(3) . . ?
C111 C110 C113 109.6(3) . . ?
C111 C110 C112 108.8(3) . . ?
C113 C110 C112 108.2(3) . . ?
C111 C110 C104 107.4(2) . . ?
C113 C110 C104 111.6(3) . . ?
C112 C110 C104 111.2(2) . . ?
C110 C111 H11A 109.5 . . ?
C110 C111 H11B 109.5 . . ?
H11A C111 H11B 109.5 . . ?
C110 C111 H11C 109.5 . . ?
H11A C111 H11C 109.5 . . ?
H11B C111 H11C 109.5 . . ?
C110 C112 H11D 109.5 . . ?
C110 C112 H11E 109.5 . . ?
H11D C112 H11E 109.5 . . ?
C110 C112 H11F 109.5 . . ?
H11D C112 H11F 109.5 . . ?
H11E C112 H11F 109.5 . . ?
C110 C113 H11G 109.5 . . ?
C110 C113 H11H 109.5 . . ?
H11G C113 H11H 109.5 . . ?
C110 C113 H11I 109.5 . . ?
H11G C113 H11I 109.5 . . ?
H11H C113 H11I 109.5 . . ?
C106 C120 C122 110.0(3) . . ?
C106 C120 C123 109.1(3) . . ?
C122 C120 C123 110.7(3) . . ?
C106 C120 C121 112.1(3) . . ?
C122 C120 C121 107.8(3) . . ?
C123 C120 C121 107.2(3) . . ?
C120 C121 H12D 109.5 . . ?
C120 C121 H12E 109.5 . . ?
H12D C121 H12E 109.5 . . ?
C120 C121 H12F 109.5 . . ?
H12D C121 H12F 109.5 . . ?
H12E C121 H12F 109.5 . . ?
C120 C122 H12G 109.5 . . ?
C120 C122 H12H 109.5 . . ?
H12G C122 H12H 109.5 . . ?
C120 C122 H12I 109.5 . . ?
H12G C122 H12I 109.5 . . ?
H12H C122 H12I 109.5 . . ?
C120 C123 H12J 109.5 . . ?
C120 C123 H12K 109.5 . . ?
H12J C123 H12K 109.5 . . ?
C120 C123 H12L 109.5 . . ?
H12J C123 H12L 109.5 . . ?
H12K C123 H12L 109.5 . . ?
O22 C201 C202 122.3(3) . . ?
O22 C201 C206 119.2(3) . . ?
C202 C201 C206 118.5(3) . . ?
C201 C202 C203 120.4(3) . . ?
C201 C202 C27 122.8(3) . . ?
C203 C202 C27 116.7(3) . . ?
C204 C203 C202 121.7(3) . . ?
C204 C203 H20B 119.2 . . ?
C202 C203 H20B 119.2 . . ?
C203 C204 C205 117.0(3) . . ?
C203 C204 C220 121.6(3) . . ?
C205 C204 C220 121.3(3) . . ?
C206 C205 C204 124.3(3) . . ?
C206 C205 H20A 117.9 . . ?
C204 C205 H20A 117.9 . . ?
C205 C206 C201 118.0(3) . . ?
C205 C206 C210 122.5(3) . . ?
C201 C206 C210 119.5(3) . . ?
C206 C210 C212 111.2(3) . . ?
C206 C210 C213 112.0(3) . . ?
C212 C210 C213 107.8(3) . . ?
C206 C210 C211 109.1(3) . . ?
C212 C210 C211 109.7(3) . . ?
C213 C210 C211 106.9(3) . . ?
C210 C211 H21A 109.5 . . ?
C210 C211 H21B 109.5 . . ?
H21A C211 H21B 109.5 . . ?
C210 C211 H21C 109.5 . . ?
H21A C211 H21C 109.5 . . ?
H21B C211 H21C 109.5 . . ?
C210 C212 H21D 109.5 . . ?
C210 C212 H21E 109.5 . . ?
H21D C212 H21E 109.5 . . ?
C210 C212 H21F 109.5 . . ?
H21D C212 H21F 109.5 . . ?
H21E C212 H21F 109.5 . . ?
C210 C213 H21G 109.5 . . ?
C210 C213 H21H 109.5 . . ?
H21G C213 H21H 109.5 . . ?
C210 C213 H21I 109.5 . . ?
H21G C213 H21I 109.5 . . ?
H21H C213 H21I 109.5 . . ?
C223 C220 C221 108.8(3) . . ?
C223 C220 C222 107.8(3) . . ?
C221 C220 C222 109.1(3) . . ?
C223 C220 C204 111.1(3) . . ?
C221 C220 C204 108.1(3) . . ?
C222 C220 C204 112.0(3) . . ?
C220 C221 H22D 109.5 . . ?
C220 C221 H22E 109.5 . . ?
H22D C221 H22E 109.5 . . ?
C220 C221 H22F 109.5 . . ?
H22D C221 H22F 109.5 . . ?
H22E C221 H22F 109.5 . . ?
C220 C222 H22G 109.5 . . ?
C220 C222 H22H 109.5 . . ?
H22G C222 H22H 109.5 . . ?
C220 C222 H22I 109.5 . . ?
H22G C222 H22I 109.5 . . ?
H22H C222 H22I 109.5 . . ?
C220 C223 H22J 109.5 . . ?
C220 C223 H22K 109.5 . . ?
H22J C223 H22K 109.5 . . ?
C220 C223 H22L 109.5 . . ?
H22J C223 H22L 109.5 . . ?
H22K C223 H22L 109.5 . . ?
O32 C301 C302 121.8(3) . . ?
O32 C301 C306 119.4(3) . . ?
C302 C301 C306 118.8(3) . . ?
C303 C302 C301 120.5(3) . . ?
C303 C302 C37 116.5(3) . . ?
C301 C302 C37 123.1(3) . . ?
C304 C303 C302 121.6(3) . . ?
C304 C303 H30A 119.2 . . ?
C302 C303 H30A 119.2 . . ?
C303 C304 C305 116.6(3) . . ?
C303 C304 C320 121.6(3) . . ?
C305 C304 C320 121.7(3) . . ?
C306 C305 C304 124.9(3) . . ?
C306 C305 H30B 117.5 . . ?
C304 C305 H30B 117.5 . . ?
C305 C306 C301 117.5(3) . . ?
C305 C306 C310 122.0(3) . . ?
C301 C306 C310 120.5(3) . . ?
C311 C310 C306 110.4(2) . . ?
C311 C310 C313 107.3(3) . . ?
C306 C310 C313 112.3(3) . . ?
C311 C310 C312 110.0(3) . . ?
C306 C310 C312 109.7(3) . . ?
C313 C310 C312 107.1(3) . . ?
C310 C311 H31A 109.5 . . ?
C310 C311 H31B 109.5 . . ?
H31A C311 H31B 109.5 . . ?
C310 C311 H31C 109.5 . . ?
H31A C311 H31C 109.5 . . ?
H31B C311 H31C 109.5 . . ?
C310 C312 H31D 109.5 . . ?
C310 C312 H31E 109.5 . . ?
H31D C312 H31E 109.5 . . ?
C310 C312 H31F 109.5 . . ?
H31D C312 H31F 109.5 . . ?
H31E C312 H31F 109.5 . . ?
C310 C313 H31G 109.5 . . ?
C310 C313 H31H 109.5 . . ?
H31G C313 H31H 109.5 . . ?
C310 C313 H31I 109.5 . . ?
H31G C313 H31I 109.5 . . ?
H31H C313 H31I 109.5 . . ?
C322 C320 C323 110.5(4) . . ?
C322 C320 C304 108.0(3) . . ?
C323 C320 C304 111.6(3) . . ?
C322 C320 C321 109.9(4) . . ?
C323 C320 C321 106.2(3) . . ?
C304 C320 C321 110.7(3) . . ?
C320 C321 H32D 109.5 . . ?
C320 C321 H32E 109.5 . . ?
H32D C321 H32E 109.5 . . ?
C320 C321 H32F 109.5 . . ?
H32D C321 H32F 109.5 . . ?
H32E C321 H32F 109.5 . . ?
C320 C322 H32G 109.5 . . ?
C320 C322 H32H 109.5 . . ?
H32G C322 H32H 109.5 . . ?
C320 C322 H32I 109.5 . . ?
H32G C322 H32I 109.5 . . ?
H32H C322 H32I 109.5 . . ?
C320 C323 H32J 109.5 . . ?
C320 C323 H32K 109.5 . . ?
H32J C323 H32K 109.5 . . ?
C320 C323 H32L 109.5 . . ?
H32J C323 H32L 109.5 . . ?
H32K C323 H32L 109.5 . . ?
O401 C401 H40A 109.5 . . ?
O401 C401 H40B 109.5 . . ?
H40A C401 H40B 109.5 . . ?
O401 C401 H40C 109.5 . . ?
H40A C401 H40C 109.5 . . ?
H40B C401 H40C 109.5 . . ?
O42B C402 O402 118.1(5) . . ?
O42B C402 O42A 62.3(6) . . ?
O402 C402 O42A 116.2(4) . . ?
O42B C402 C404 101.2(6) . . ?
O402 C402 C404 126.0(4) . . ?
O42A C402 C404 114.4(4) . . ?
O403 C403 H40D 109.5 . . ?
O403 C403 H40E 109.5 . . ?
H40D C403 H40E 109.5 . . ?
O403 C403 H40F 109.5 . . ?
H40D C403 H40F 109.5 . . ?
H40E C403 H40F 109.5 . . ?
C402 C404 H40G 109.5 . . ?
C402 C404 H40H 109.5 . . ?
H40G C404 H40H 109.5 . . ?
C402 C404 H40I 109.5 . . ?
H40G C404 H40I 109.5 . . ?
H40H C404 H40I 109.5 . . ?
N51 C501 C502 111.8(3) . . ?
N51 C501 H50A 109.3 . . ?
C502 C501 H50A 109.3 . . ?
N51 C501 H50B 109.3 . . ?
C502 C501 H50B 109.3 . . ?
H50A C501 H50B 107.9 . . ?
C501 C502 N52 110.2(3) . . ?
C501 C502 H50N 109.6 . . ?
N52 C502 H50N 109.6 . . ?
C501 C502 H50O 109.6 . . ?
N52 C502 H50O 109.6 . . ?
H50N C502 H50O 108.1 . . ?
C504 C503 N52 110.8(3) . . ?
C504 C503 H50C 109.5 . . ?
N52 C503 H50C 109.5 . . ?
C504 C503 H50D 109.5 . . ?
N52 C503 H50D 109.5 . . ?
H50C C503 H50D 108.1 . . ?
C503 C504 N53 111.6(3) . . ?
C503 C504 H50H 109.3 . . ?
N53 C504 H50H 109.3 . . ?
C503 C504 H50I 109.3 . . ?
N53 C504 H50I 109.3 . . ?
H50H C504 H50I 108.0 . . ?
C506 C505 N53 110.5(3) . . ?
C506 C505 H50J 109.5 . . ?
N53 C505 H50J 109.5 . . ?
C506 C505 H50K 109.5 . . ?
N53 C505 H50K 109.5 . . ?
H50J C505 H50K 108.1 . . ?
C505 C506 N51 112.4(3) . . ?
C505 C506 H50L 109.1 . . ?
N51 C506 H50L 109.1 . . ?
C505 C506 H50M 109.1 . . ?
N51 C506 H50M 109.1 . . ?
H50L C506 H50M 107.9 . . ?
N51 C507 H50E 109.5 . . ?
N51 C507 H50F 109.5 . . ?
H50E C507 H50F 109.5 . . ?
N51 C507 H50G 109.5 . . ?
H50E C507 H50G 109.5 . . ?
H50F C507 H50G 109.5 . . ?
N52 C508 H50P 109.5 . . ?
N52 C508 H50Q 109.5 . . ?
H50P C508 H50Q 109.5 . . ?
N52 C508 H50R 109.5 . . ?
H50P C508 H50R 109.5 . . ?
H50Q C508 H50R 109.5 . . ?
N53 C509 H50S 109.5 . . ?
N53 C509 H50T 109.5 . . ?
H50S C509 H50T 109.5 . . ?
N53 C509 H50U 109.5 . . ?
H50S C509 H50U 109.5 . . ?
H50T C509 H50U 109.5 . . ?
O102 Cl1 O103 110.3(3) . . ?
O102 Cl1 O104 110.6(2) . . ?
O103 Cl1 O104 109.89(19) . . ?
O102 Cl1 O101 108.8(3) . . ?
O103 Cl1 O101 109.0(2) . . ?
O104 Cl1 O101 108.2(3) . . ?
O12B Cl2 O13B 113.0(8) . . ?
O12B Cl2 O114 75.5(7) . . ?
O13B Cl2 O114 134.9(5) . . ?
O12B Cl2 O113 122.9(7) . . ?
O13B Cl2 O113 27.2(5) . . ?
O114 Cl2 O113 109.7(3) . . ?
O12B Cl2 O111 115.0(7) . . ?
O13B Cl2 O111 106.2(5) . . ?
O114 Cl2 O111 109.2(2) . . ?
O113 Cl2 O111 115.9(2) . . ?
O12B Cl2 O14B 117.4(9) . . ?
O13B Cl2 O14B 102.9(8) . . ?
O114 Cl2 O14B 43.9(6) . . ?
O113 Cl2 O14B 76.2(7) . . ?
O111 Cl2 O14B 100.7(6) . . ?
O12B Cl2 O112 32.4(6) . . ?
O13B Cl2 O112 86.5(6) . . ?
O114 Cl2 O112 107.5(4) . . ?
O113 Cl2 O112 106.1(4) . . ?
O111 Cl2 O112 108.2(3) . . ?
O14B Cl2 O112 145.8(7) . . ?
O1MB C1MB H1M4 109.5 . . ?
O1MB C1MB H1M5 109.5 . . ?
H1M4 C1MB H1M5 109.5 . . ?
O1MB C1MB H1M6 109.5 . . ?
H1M4 C1MB H1M6 109.5 . . ?
H1M5 C1MB H1M6 109.5 . . ?
O2M C2M H2M1 109.5 . . ?
O2M C2M H2M2 109.5 . . ?
H2M1 C2M H2M2 109.5 . . ?
O2M C2M H2M3 109.5 . . ?
H2M1 C2M H2M3 109.5 . . ?
H2M2 C2M H2M3 109.5 . . ?
C3M O3M O3M 125.7(13) . 2_666 ?
O3M C3M H3M1 109.5 . . ?
O3M C3M H3M2 109.5 . . ?
H3M1 C3M H3M2 109.5 . . ?
O3M C3M H3M3 109.5 . . ?
H3M1 C3M H3M3 109.5 . . ?
H3M2 C3M H3M3 109.5 . . ?
O4M C4M H4M1 109.5 . . ?
O4M C4M H4M2 109.5 . . ?
H4M1 C4M H4M2 109.5 . . ?
O4M C4M H4M3 109.5 . . ?
H4M1 C4M H4M3 109.5 . . ?
H4M2 C4M H4M3 109.5 . . ?
O5M C5M H5M1 109.5 . . ?
O5M C5M H5M2 109.5 . . ?
H5M1 C5M H5M2 109.5 . . ?
O5M C5M H5M3 109.5 . . ?
H5M1 C5M H5M3 109.5 . . ?
H5M2 C5M H5M3 109.5 . . ?
C6M O6M C6MB 54.7(10) . . ?
O6M C6M H6M1 109.5 . . ?
O6M C6M H6M2 109.5 . . ?
O6M C6M H6M3 109.5 . . ?
O6M C6MB H6M4 109.5 . . ?
O6M C6MB H6M5 109.5 . . ?
H6M4 C6MB H6M5 109.5 . . ?
O6M C6MB H6M6 109.5 . . ?
H6M4 C6MB H6M6 109.5 . . ?
H6M5 C6MB H6M6 109.5 . . ?

loop_
_geom_bond_atom_site_label_1
_geom_bond_atom_site_label_2
_geom_bond_distance
_geom_bond_site_symmetry_2
_geom_bond_publ_flag
Mn1 O12 1.876(2) . ?
Mn1 O11 1.8823(19) . ?
Mn1 N12 1.976(2) . ?
Mn1 N11 1.983(2) . ?
Mn1 N41 2.275(3) . ?
Mn1 O401 2.337(2) . ?
Mn1 Cr1 5.4187(6) . ?
Mn1 Mn2 6.7902(6) . ?
Mn1 Mn3 6.8674(6) . ?
Mn2 O22 1.8748(19) . ?
Mn2 O21 1.8926(19) . ?
Mn2 N21 1.968(2) . ?
Mn2 N22 1.981(2) . ?
Mn2 O402 2.206(2) . ?
Mn2 N42 2.334(3) . ?
Mn2 Cr1 5.5092(6) . ?
Mn2 Mn3 6.9818(6) . ?
Mn3 O32 1.867(2) . ?
Mn3 O31 1.8888(19) . ?
Mn3 N31 1.968(2) . ?
Mn3 N32 1.982(2) . ?
Mn3 N43 2.315(3) . ?
Mn3 O403 2.333(2) . ?
Mn3 Cr1 5.4392(6) . ?
Cr1 C42 2.053(3) . ?
Cr1 C43 2.071(3) . ?
Cr1 C41 2.074(3) . ?
Cr1 N53 2.101(3) . ?
Cr1 N51 2.105(3) . ?
Cr1 N52 2.109(3) . ?
O11 C1 1.313(3) . ?
O12 C101 1.328(3) . ?
O21 C3 1.312(3) . ?
O22 C201 1.316(3) . ?
O31 C5 1.305(3) . ?
O32 C301 1.323(3) . ?
O401 C401 1.422(5) . ?
O402 C402 1.273(4) . ?
O42A C402 1.332(7) . ?
O42B C402 1.261(9) . ?
O403 C403 1.434(4) . ?
N11 C11 1.309(4) . ?
N11 C13 1.476(4) . ?
N12 C17 1.293(4) . ?
N12 C14 1.497(4) . ?
N21 C21 1.302(4) . ?
N21 C23 1.476(3) . ?
N22 C27 1.291(4) . ?
N22 C24 1.501(4) . ?
N31 C31 1.297(4) . ?
N31 C33 1.474(4) . ?
N32 C37 1.287(4) . ?
N32 C34 1.503(4) . ?
N41 C41 1.152(4) . ?
N42 C42 1.146(4) . ?
N43 C43 1.147(4) . ?
N51 C501 1.485(5) . ?
N51 C507 1.493(5) . ?
N51 C506 1.518(4) . ?
N52 C508 1.486(4) . ?
N52 C503 1.503(4) . ?
N52 C502 1.508(4) . ?
N53 C505 1.492(4) . ?
N53 C509 1.493(5) . ?
N53 C504 1.498(4) . ?
C1 C2 1.418(4) . ?
C1 C6 1.420(4) . ?
C2 C3 1.430(4) . ?
C2 C11 1.461(4) . ?
C3 C4 1.424(4) . ?
C4 C5 1.434(4) . ?
C4 C21 1.474(4) . ?
C5 C6 1.424(4) . ?
C6 C31 1.460(4) . ?
C11 C12 1.514(4) . ?
C12 H12A 0.9800 . ?
C12 H12B 0.9800 . ?
C12 H12C 0.9800 . ?
C13 C14 1.549(4) . ?
C13 H13A 0.9900 . ?
C13 H13B 0.9900 . ?
C14 C16 1.513(5) . ?
C14 C15 1.526(5) . ?
C15 H15A 0.9800 . ?
C15 H15B 0.9800 . ?
C15 H15C 0.9800 . ?
C16 H16A 0.9800 . ?
C16 H16B 0.9800 . ?
C16 H16C 0.9800 . ?
C17 C102 1.428(4) . ?
C17 H17A 0.9500 . ?
C21 C22 1.509(4) . ?
C22 H22A 0.9800 . ?
C22 H22B 0.9800 . ?
C22 H22C 0.9800 . ?
C23 C24 1.539(4) . ?
C23 H23A 0.9900 . ?
C23 H23B 0.9900 . ?
C24 C26 1.523(4) . ?
C24 C25 1.530(4) . ?
C25 H25A 0.9800 . ?
C25 H25B 0.9800 . ?
C25 H25C 0.9800 . ?
C26 H26A 0.9800 . ?
C26 H26B 0.9800 . ?
C26 H26C 0.9800 . ?
C27 C202 1.443(4) . ?
C27 H27A 0.9500 . ?
C31 C32 1.519(4) . ?
C32 H32A 0.9800 . ?
C32 H32B 0.9800 . ?
C32 H32C 0.9800 . ?
C33 C34 1.523(5) . ?
C33 H33A 0.9900 . ?
C33 H33B 0.9900 . ?
C34 C36 1.519(5) . ?
C34 C35 1.536(5) . ?
C35 H35A 0.9800 . ?
C35 H35B 0.9800 . ?
C35 H35C 0.9800 . ?
C36 H36A 0.9800 . ?
C36 H36B 0.9800 . ?
C36 H36C 0.9800 . ?
C37 C302 1.431(4) . ?
C37 H37A 0.9500 . ?
C101 C102 1.414(4) . ?
C101 C106 1.423(4) . ?
C102 C103 1.413(4) . ?
C103 C104 1.366(4) . ?
C103 H10A 0.9500 . ?
C104 C105 1.403(4) . ?
C104 C110 1.540(4) . ?
C105 C106 1.384(4) . ?
C105 H10B 0.9500 . ?
C106 C120 1.532(4) . ?
C110 C111 1.523(5) . ?
C110 C113 1.534(5) . ?
C110 C112 1.535(5) . ?
C111 H11A 0.9800 . ?
C111 H11B 0.9800 . ?
C111 H11C 0.9800 . ?
C112 H11D 0.9800 . ?
C112 H11E 0.9800 . ?
C112 H11F 0.9800 . ?
C113 H11G 0.9800 . ?
C113 H11H 0.9800 . ?
C113 H11I 0.9800 . ?
C120 C122 1.535(6) . ?
C120 C123 1.538(6) . ?
C120 C121 1.540(5) . ?
C121 H12D 0.9800 . ?
C121 H12E 0.9800 . ?
C121 H12F 0.9800 . ?
C122 H12G 0.9800 . ?
C122 H12H 0.9800 . ?
C122 H12I 0.9800 . ?
C123 H12J 0.9800 . ?
C123 H12K 0.9800 . ?
C123 H12L 0.9800 . ?
C201 C202 1.414(4) . ?
C201 C206 1.427(4) . ?
C202 C203 1.414(4) . ?
C203 C204 1.373(4) . ?
C203 H20B 0.9500 . ?
C204 C205 1.403(4) . ?
C204 C220 1.533(4) . ?
C205 C206 1.390(4) . ?
C205 H20A 0.9500 . ?
C206 C210 1.532(4) . ?
C210 C212 1.532(5) . ?
C210 C213 1.535(5) . ?
C210 C211 1.541(5) . ?
C211 H21A 0.9800 . ?
C211 H21B 0.9800 . ?
C211 H21C 0.9800 . ?
C212 H21D 0.9800 . ?
C212 H21E 0.9800 . ?
C212 H21F 0.9800 . ?
C213 H21G 0.9800 . ?
C213 H21H 0.9800 . ?
C213 H21I 0.9800 . ?
C220 C223 1.530(5) . ?
C220 C221 1.531(5) . ?
C220 C222 1.532(5) . ?
C221 H22D 0.9800 . ?
C221 H22E 0.9800 . ?
C221 H22F 0.9800 . ?
C222 H22G 0.9800 . ?
C222 H22H 0.9800 . ?
C222 H22I 0.9800 . ?
C223 H22J 0.9800 . ?
C223 H22K 0.9800 . ?
C223 H22L 0.9800 . ?
C301 C302 1.413(4) . ?
C301 C306 1.422(4) . ?
C302 C303 1.410(4) . ?
C303 C304 1.375(5) . ?
C303 H30A 0.9500 . ?
C304 C305 1.401(5) . ?
C304 C320 1.535(4) . ?
C305 C306 1.387(4) . ?
C305 H30B 0.9500 . ?
C306 C310 1.538(4) . ?
C310 C311 1.533(5) . ?
C310 C313 1.538(4) . ?
C310 C312 1.539(4) . ?
C311 H31A 0.9800 . ?
C311 H31B 0.9800 . ?
C311 H31C 0.9800 . ?
C312 H31D 0.9800 . ?
C312 H31E 0.9800 . ?
C312 H31F 0.9800 . ?
C313 H31G 0.9800 . ?
C313 H31H 0.9800 . ?
C313 H31I 0.9800 . ?
C320 C322 1.512(6) . ?
C320 C323 1.515(5) . ?
C320 C321 1.538(6) . ?
C321 H32D 0.9800 . ?
C321 H32E 0.9800 . ?
C321 H32F 0.9800 . ?
C322 H32G 0.9800 . ?
C322 H32H 0.9800 . ?
C322 H32I 0.9800 . ?
C323 H32J 0.9800 . ?
C323 H32K 0.9800 . ?
C323 H32L 0.9800 . ?
C401 H40A 0.9800 . ?
C401 H40B 0.9800 . ?
C401 H40C 0.9800 . ?
C402 C404 1.457(6) . ?
C403 H40D 0.9800 . ?
C403 H40E 0.9800 . ?
C403 H40F 0.9800 . ?
C404 H40G 0.9800 . ?
C404 H40H 0.9800 . ?
C404 H40I 0.9800 . ?
C501 C502 1.508(5) . ?
C501 H50A 0.9900 . ?
C501 H50B 0.9900 . ?
C502 H50N 0.9900 . ?
C502 H50O 0.9900 . ?
C503 C504 1.491(5) . ?
C503 H50C 0.9900 . ?
C503 H50D 0.9900 . ?
C504 H50H 0.9900 . ?
C504 H50I 0.9900 . ?
C505 C506 1.490(6) . ?
C505 H50J 0.9900 . ?
C505 H50K 0.9900 . ?
C506 H50L 0.9900 . ?
C506 H50M 0.9900 . ?
C507 H50E 0.9800 . ?
C507 H50F 0.9800 . ?
C507 H50G 0.9800 . ?
C508 H50P 0.9800 . ?
C508 H50Q 0.9800 . ?
C508 H50R 0.9800 . ?
C509 H50S 0.9800 . ?
C509 H50T 0.9800 . ?
C509 H50U 0.9800 . ?
Cl1 O102 1.405(4) . ?
Cl1 O103 1.424(3) . ?
Cl1 O104 1.428(3) . ?
Cl1 O101 1.445(4) . ?
Cl2 O12B 1.303(15) . ?
Cl2 O13B 1.361(13) . ?
Cl2 O114 1.425(4) . ?
Cl2 O113 1.428(4) . ?
Cl2 O111 1.431(3) . ?
Cl2 O14B 1.459(15) . ?
Cl2 O112 1.496(5) . ?
O1M C1M 1.426(13) . ?
C1M H1M1 0.9800 . ?
C1M H1M2 0.9800 . ?
C1M H1M3 0.9800 . ?
O1MB C1MB 1.45(5) . ?
C1MB H1M4 0.9800 . ?
C1MB H1M5 0.9800 . ?
C1MB H1M6 0.9800 . ?
O2M C2M 1.399(11) . ?
C2M H2M1 0.9800 . ?
C2M H2M2 0.9800 . ?
C2M H2M3 0.9800 . ?
O3M C3M 1.440(18) . ?
O3M O3M 1.46(3) 2_666 ?
C3M H3M1 0.9800 . ?
C3M H3M2 0.9800 . ?
C3M H3M3 0.9800 . ?
O4M C4M 1.303(14) . ?
C4M H4M1 0.9800 . ?
C4M H4M2 0.9800 . ?
C4M H4M3 0.9800 . ?
O5M C5M 1.390(15) . ?
C5M H5M1 0.9800 . ?
C5M H5M2 0.9800 . ?
C5M H5M3 0.9800 . ?
O6M C6M 1.307(11) . ?
O6M C6MB 1.47(2) . ?
C6M H6M1 0.9800 . ?
C6M H6M2 0.9800 . ?
C6M H6M3 0.9800 . ?
C6MB H6M4 0.9800 . ?
C6MB H6M5 0.9800 . ?
C6MB H6M6 0.9800 . ?
O7M O7M 1.62(3) 2_566 ?
